data_4075871
loop_
_publ_author_name
'Kazul'kin, Denis N.'
'Ryabov, Alexey N.'
'Izmer, Vyatcheslav V.'
'Churakov, Andrei V.'
'Beletskaya, Irina P.'
'Burns, Carol J.'
'Voskoboynikov, Alexander Z.'

_publ_section_title
;
 Zirconium Complexes Involving 2-Phosphorus-Substituted Indenyl Fragments
;
_journal_issue 12
_journal_name_full Organometallics
_journal_page_first 3024
_journal_paper_doi 10.1021/om050236h
_journal_volume 24
_journal_year 2005
_chemical_formula_sum 'C27 H23 P3'
_chemical_formula_weight 440.36
_chemical_name_systematic
; 
 ? 
;
_space_group_IT_number 33
_symmetry_cell_setting orthorhombic
_symmetry_space_group_name_Hall 'P 2c -2n'
_symmetry_space_group_name_H-M 'P n a 21'
_atom_sites_solution_hydrogens geom
_atom_sites_solution_primary direct
_atom_sites_solution_secondary difmap
_audit_creation_method SHELXL
_cell_angle_alpha 90.00
_cell_angle_beta 90.00
_cell_angle_gamma 90.00
_cell_formula_units_Z 4
_cell_length_a 29.717(10)
_cell_length_b 11.720(3)
_cell_length_c 6.498(2)
_cell_measurement_reflns_used 25
_cell_measurement_temperature 293(2)
_cell_measurement_theta_max 14
_cell_measurement_theta_min 13
_cell_volume 2263.1(12)
_computing_structure_refinement 'SHELXL-93 (Sheldrick, 1993)'
_computing_structure_solution 'SHELXS-86 (Sheldrick, 1990)'
_diffrn_ambient_temperature 293(2)
_diffrn_measurement_device 'Enraf-Nonius CAD4'
_diffrn_measurement_method \w
_diffrn_radiation_monochromator graphite
_diffrn_radiation_source 'fine-focus sealed tube'
_diffrn_radiation_type MoK\a
_diffrn_radiation_wavelength 0.71073
_diffrn_reflns_av_R_equivalents 0.0180
_diffrn_reflns_av_sigmaI/netI 0.0395
_diffrn_reflns_limit_h_max 36
_diffrn_reflns_limit_h_min -4
_diffrn_reflns_limit_k_max 2
_diffrn_reflns_limit_k_min -14
_diffrn_reflns_limit_l_max 8
_diffrn_reflns_limit_l_min -1
_diffrn_reflns_number 3557
_diffrn_reflns_theta_max 25.00
_diffrn_reflns_theta_min 2.21
_diffrn_standards_decay_% 0
_diffrn_standards_interval_time 120
_diffrn_standards_number 2
_exptl_absorpt_coefficient_mu 0.275
_exptl_absorpt_correction_T_max 0.824
_exptl_absorpt_correction_T_min 0.635
_exptl_absorpt_correction_type empirical
_exptl_crystal_colour colourless
_exptl_crystal_density_diffrn 1.292
_exptl_crystal_density_meas ?
_exptl_crystal_description block
_exptl_crystal_F_000 920
_exptl_crystal_size_max 0.5
_exptl_crystal_size_mid 0.5
_exptl_crystal_size_min 0.2
_refine_diff_density_max 0.281
_refine_diff_density_min -0.333
_refine_diff_density_rms 0.048
_refine_ls_abs_structure_details 'Flack H D (1983), Acta Cryst. A39, 876-881'
_refine_ls_abs_structure_Flack 0.02(14)
_refine_ls_extinction_method none
_refine_ls_goodness_of_fit_all 1.067
_refine_ls_goodness_of_fit_obs 1.188
_refine_ls_hydrogen_treatment refall
_refine_ls_matrix_type full
_refine_ls_number_parameters 363
_refine_ls_number_reflns 2328
_refine_ls_number_restraints 1
_refine_ls_restrained_S_all 1.092
_refine_ls_restrained_S_obs 1.188
_refine_ls_R_factor_all 0.0829
_refine_ls_R_factor_obs 0.0366
_refine_ls_shift/esd_max 0.000
_refine_ls_shift/esd_mean 0.000
_refine_ls_structure_factor_coef Fsqd
_refine_ls_weighting_details 'w=1/[\s^2^(Fo^2^)+(0.0610P)^2^+0.0000P] where P=(Fo^2^+2Fc^2^)/3'
_refine_ls_weighting_scheme calc
_refine_ls_wR_factor_all 0.1009
_refine_ls_wR_factor_obs 0.0850
_reflns_number_observed 1670
_reflns_number_total 2553
_reflns_observed_criterion I>2\s(I)
_cod_data_source_file om050236hsi20050329_122707.cif
_cod_data_source_block s
_cod_depositor_comments
;
The following automatic conversions were performed:

'_exptl_crystal_density_meas' value 'not measured' was changed to '?'
- the value is perceived as not measured.

Automatic conversion script
Id: cif_fix_values 3008 2015-01-20 13:52:24Z robertas 

The following automatic conversions were performed:

'_refine_ls_weighting_scheme' value 'calc
w=1/[\s^2^(Fo^2^)+(0.0610P)^2^+0.0000P] where P=(Fo^2^+2Fc^2^)/3' was
changed to 'calc'. New tag '_refine_ls_weighting_details' was
created. The value of the new tag was set to
'w=1/[\s^2^(Fo^2^)+(0.0610P)^2^+0.0000P] where P=(Fo^2^+2Fc^2^)/3'.

Automatic conversion script
Id: cif_fix_values 3143 2015-03-26 13:38:13Z robertas 
;
_cod_database_code 4075871

loop_
_symmetry_equiv_pos_as_xyz
'x, y, z'
'-x, -y, z+1/2'
'x+1/2, -y+1/2, z'
'-x+1/2, y+1/2, z+1/2'

loop_
_atom_site_aniso_label
_atom_site_aniso_U_11
_atom_site_aniso_U_22
_atom_site_aniso_U_33
_atom_site_aniso_U_23
_atom_site_aniso_U_13
_atom_site_aniso_U_12
P1 0.0768(7) 0.0514(6) 0.0458(6) -0.0110(6) -0.0112(6) 0.0060(5)
P2 0.0679(6) 0.0602(6) 0.0320(5) -0.0065(6) -0.0037(6) 0.0003(5)
P3 0.0988(9) 0.0582(6) 0.0379(6) 0.0009(6) -0.0154(7) 0.0051(6)
C1 0.105(4) 0.055(2) 0.029(2) -0.009(2) -0.004(2) 0.003(2)
C2 0.076(3) 0.048(2) 0.033(2) -0.005(2) 0.002(2) 0.002(2)
C3 0.075(3) 0.041(2) 0.041(2) -0.006(2) 0.000(2) 0.001(2)
C4 0.073(3) 0.053(2) 0.049(3) -0.001(2) 0.003(3) 0.004(2)
C5 0.104(5) 0.073(3) 0.063(4) -0.005(3) -0.016(4) 0.031(3)
C6 0.085(4) 0.090(4) 0.086(5) -0.017(4) -0.002(4) 0.025(3)
C7 0.081(4) 0.081(4) 0.085(5) -0.014(4) 0.024(4) 0.007(3)
C8 0.084(3) 0.044(2) 0.051(3) -0.010(2) 0.011(3) 0.007(2)
C9 0.119(5) 0.067(3) 0.041(3) -0.002(3) 0.022(3) 0.019(3)
C11 0.066(2) 0.056(2) 0.043(3) -0.010(2) -0.002(2) -0.002(2)
C12 0.075(3) 0.063(3) 0.046(3) -0.015(3) -0.004(2) 0.004(2)
C13 0.071(3) 0.052(2) 0.063(3) -0.014(2) -0.013(3) -0.001(2)
C14 0.091(4) 0.069(3) 0.073(4) -0.022(3) -0.023(3) 0.001(3)
C15 0.074(4) 0.075(4) 0.118(6) -0.005(4) -0.036(4) -0.002(3)
C16 0.074(3) 0.081(4) 0.133(7) -0.035(4) -0.008(4) 0.007(3)
C17 0.075(3) 0.080(3) 0.109(5) -0.037(4) 0.004(4) 0.001(3)
C18 0.070(3) 0.064(3) 0.063(3) -0.019(3) 0.001(3) 0.004(2)
C19 0.076(3) 0.083(4) 0.057(3) -0.027(3) 0.000(3) -0.008(3)
C21 0.091(3) 0.044(2) 0.036(2) -0.005(2) -0.008(3) -0.004(2)
C22 0.081(3) 0.058(3) 0.064(3) 0.009(3) -0.010(3) -0.011(2)
C23 0.068(3) 0.053(2) 0.069(3) -0.005(3) -0.005(3) -0.006(2)
C24 0.078(4) 0.086(4) 0.098(5) 0.019(4) -0.011(4) -0.007(3)
C25 0.066(4) 0.096(4) 0.142(7) 0.001(5) 0.002(5) -0.001(3)
C26 0.088(5) 0.093(4) 0.118(6) -0.010(5) 0.030(5) -0.017(3)
C27 0.107(5) 0.089(4) 0.072(4) -0.005(4) 0.024(4) -0.013(4)
C28 0.083(3) 0.057(2) 0.054(3) -0.012(2) 0.008(3) -0.006(2)
C29 0.096(4) 0.074(3) 0.044(3) -0.005(3) -0.003(3) -0.005(3)

loop_
_atom_site_label
_atom_site_type_symbol
_atom_site_fract_x
_atom_site_fract_y
_atom_site_fract_z
_atom_site_U_iso_or_equiv
_atom_site_thermal_displace_type
_atom_site_occupancy
_atom_site_calc_flag
P1 P -0.23160(4) -0.92692(9) -0.1020(2) 0.0580(3) Uani 1 d
P2 P -0.24403(3) -1.09628(9) 0.0369(2) 0.0534(3) Uani 1 d
P3 P -0.23240(4) -0.98454(10) -0.4250(2) 0.0650(3) Uani 1 d
C1 C -0.2115(2) -1.1330(4) -0.3876(7) 0.0628(12) Uani 1 d
C2 C -0.2201(2) -1.1890(4) -0.1719(7) 0.0523(10) Uani 1 d
C3 C -0.17484(14) -1.2325(3) -0.1076(7) 0.0521(10) Uani 1 d
C4 C -0.1639(2) -1.2914(3) 0.0714(8) 0.0584(11) Uani 1 d
C5 C -0.1200(2) -1.3199(5) 0.1060(11) 0.080(2) Uani 1 d
C6 C -0.0860(2) -1.2878(5) -0.0244(11) 0.087(2) Uani 1 d
C7 C -0.0974(2) -1.2299(5) -0.2033(11) 0.082(2) Uani 1 d
C8 C -0.1416(2) -1.2028(4) -0.2451(8) 0.0595(12) Uani 1 d
C9 C -0.1604(2) -1.1381(5) -0.4228(9) 0.076(2) Uani 1 d
C11 C -0.30380(14) -1.0962(3) -0.0124(7) 0.0551(11) Uani 1 d
C12 C -0.3284(2) -1.1431(4) -0.1651(8) 0.0611(12) Uani 1 d
C13 C -0.3759(2) -1.1212(3) -0.1395(8) 0.0620(12) Uani 1 d
C14 C -0.4133(2) -1.1490(5) -0.2584(10) 0.0778(15) Uani 1 d
C15 C -0.4551(2) -1.1140(5) -0.1929(12) 0.089(2) Uani 1 d
C16 C -0.4599(2) -1.0533(5) -0.0139(13) 0.096(2) Uani 1 d
C17 C -0.4235(2) -1.0254(5) 0.1023(12) 0.088(2) Uani 1 d
C18 C -0.38159(15) -1.0588(3) 0.0444(9) 0.0656(12) Uani 1 d
C19 C -0.3358(2) -1.0385(5) 0.1359(10) 0.0722(14) Uani 1 d
C21 C -0.1708(2) -0.9152(3) -0.0770(7) 0.0570(11) Uani 1 d
C22 C -0.1446(2) -0.9581(5) 0.0999(9) 0.0676(14) Uani 1 d
C23 C -0.09703(14) -0.9266(3) 0.0502(9) 0.0636(12) Uani 1 d
C24 C -0.0581(2) -0.9453(6) 0.1559(13) 0.087(2) Uani 1 d
C25 C -0.0181(2) -0.9059(5) 0.0823(16) 0.101(2) Uani 1 d
C26 C -0.0167(2) -0.8476(5) -0.1045(14) 0.100(2) Uani 1 d
C27 C -0.0561(2) -0.8275(6) -0.2130(11) 0.089(2) Uani 1 d
C28 C -0.0959(2) -0.8681(4) -0.1336(8) 0.0646(13) Uani 1 d
C29 C -0.1426(2) -0.8606(5) -0.2067(9) 0.0711(14) Uani 1 d
H1 H -0.2291(11) -1.1651(31) -0.4963(74) 0.048(11) Uiso 1 d
H2 H -0.2443(12) -1.2521(38) -0.1857(75) 0.066(12) Uiso 1 d
H4 H -0.1893(13) -1.3139(33) 0.1586(74) 0.059(13) Uiso 1 d
H5 H -0.1119(14) -1.3490(38) 0.2045(88) 0.055(15) Uiso 1 d
H6 H -0.0533(15) -1.3088(39) -0.0081(95) 0.096(17) Uiso 1 d
H7 H -0.0745(15) -1.2179(40) -0.2835(98) 0.082(18) Uiso 1 d
H9A H -0.1468(15) -1.0576(45) -0.4354(104) 0.101(17) Uiso 1 d
H9B H -0.1539(16) -1.1689(46) -0.5150(98) 0.077(19) Uiso 1 d
H12 H -0.3141(13) -1.1845(36) -0.2550(88) 0.059(13) Uiso 1 d
H14 H -0.4089(13) -1.1839(35) -0.3836(85) 0.063(14) Uiso 1 d
H15 H -0.4807(14) -1.1332(36) -0.2848(85) 0.074(14) Uiso 1 d
H16 H -0.4901(14) -1.0357(32) 0.0184(83) 0.069(13) Uiso 1 d
H17 H -0.4295(16) -0.9702(45) 0.2228(117) 0.097(17) Uiso 1 d
H19A H -0.3269(12) -0.9553(36) 0.1408(78) 0.064(13) Uiso 1 d
H19B H -0.3300(18) -1.0720(45) 0.2787(111) 0.095(19) Uiso 1 d
H22A H -0.1599(20) -0.9170(52) 0.2471(130) 0.129(25) Uiso 1 d
H22B H -0.1520(14) -1.0263(40) 0.1243(88) 0.073(15) Uiso 1 d
H24 H -0.0616(20) -0.9843(49) 0.2531(111) 0.091(22) Uiso 1 d
H25 H 0.0107(15) -0.9244(36) 0.1432(87) 0.079(15) Uiso 1 d
H26 H 0.0134(17) -0.8216(46) -0.1511(100) 0.104(19) Uiso 1 d
H27 H -0.0570(16) -0.7886(40) -0.3398(97) 0.087(18) Uiso 1 d
H29 H -0.1508(16) -0.8317(46) -0.3280(101) 0.092(18) Uiso 1 d
H3 H -0.2758(11) -0.9961(29) -0.4059(82) 0.061(10) Uiso 1 d

loop_
_atom_type_symbol
_atom_type_description
_atom_type_scat_dispersion_real
_atom_type_scat_dispersion_imag
_atom_type_scat_source
C C 0.0033 0.0016 'International Tables Vol C Tables 4.2.6.8 and 6.1.1.4'
H H 0.0000 0.0000 'International Tables Vol C Tables 4.2.6.8 and 6.1.1.4'
P P 0.1023 0.0942 'International Tables Vol C Tables 4.2.6.8 and 6.1.1.4'

loop_
_geom_angle_atom_site_label_1
_geom_angle_atom_site_label_2
_geom_angle_atom_site_label_3
_geom_angle
C21 P1 P3 96.8(2)
C21 P1 P2 101.38(14)
P3 P1 P2 96.41(6)
C11 P2 C2 104.2(2)
C11 P2 P1 95.27(14)
C2 P2 P1 99.29(15)
C1 P3 P1 99.1(2)
C1 P3 H3 102.7(15)
P1 P3 H3 87.2(23)
C9 C1 C2 106.1(4)
C9 C1 P3 110.2(3)
C2 C1 P3 117.0(3)
C9 C1 H1 114.6(22)
C2 C1 H1 114.0(24)
P3 C1 H1 95.1(22)
C3 C2 C1 104.3(4)
C3 C2 P2 109.6(3)
C1 C2 P2 117.7(3)
C3 C2 H2 113.9(22)
C1 C2 H2 109.5(27)
P2 C2 H2 102.2(24)
C8 C3 C4 120.0(4)
C8 C3 C2 112.1(4)
C4 C3 C2 127.8(4)
C5 C4 C3 118.9(5)
C5 C4 H4 125.1(25)
C3 C4 H4 115.8(24)
C4 C5 C6 122.3(6)
C4 C5 H5 123.2(36)
C6 C5 H5 114.2(36)
C5 C6 C7 118.1(6)
C5 C6 H6 125.3(33)
C7 C6 H6 116.3(34)
C8 C7 C6 120.8(6)
C8 C7 H7 126.2(36)
C6 C7 H7 112.9(36)
C7 C8 C3 119.8(5)
C7 C8 C9 128.9(5)
C3 C8 C9 111.2(4)
C8 C9 C1 106.0(4)
C8 C9 H9A 112.3(35)
C1 C9 H9A 111.3(27)
C8 C9 H9B 106.7(43)
C1 C9 H9B 114.1(43)
H9A C9 H9B 106.5(56)
C12 C11 C19 108.1(4)
C12 C11 P2 131.5(4)
C19 C11 P2 120.4(3)
C11 C12 C13 111.8(4)
C11 C12 H12 117.2(29)
C13 C12 H12 130.8(28)
C14 C13 C18 119.7(5)
C14 C13 C12 132.4(5)
C18 C13 C12 107.9(4)
C15 C14 C13 118.7(6)
C15 C14 H14 122.2(26)
C13 C14 H14 118.8(26)
C16 C15 C14 120.7(6)
C16 C15 H15 123.3(28)
C14 C15 H15 116.0(28)
C17 C16 C15 120.9(6)
C17 C16 H16 125.4(32)
C15 C16 H16 113.6(31)
C16 C17 C18 120.5(7)
C16 C17 H17 115.9(28)
C18 C17 H17 123.2(28)
C17 C18 C13 119.6(5)
C17 C18 C19 132.4(5)
C13 C18 C19 107.9(4)
C18 C19 C11 104.2(4)
C18 C19 H19A 113.7(24)
C11 C19 H19A 106.7(25)
C18 C19 H19B 116.8(32)
C11 C19 H19B 107.5(33)
H19A C19 H19B 107.3(45)
C29 C21 C22 108.6(4)
C29 C21 P1 126.7(4)
C22 C21 P1 124.6(4)
C21 C22 C23 104.3(5)
C21 C22 H22A 107.0(34)
C23 C22 H22A 116.4(31)
C21 C22 H22B 109.4(36)
C23 C22 H22B 121.3(29)
H22A C22 H22B 97.8(49)
C24 C23 C28 119.7(5)
C24 C23 C22 130.8(6)
C28 C23 C22 109.5(4)
C25 C24 C23 120.7(8)
C25 C24 H24 126.6(48)
C23 C24 H24 112.5(47)
C24 C25 C26 119.9(7)
C24 C25 H25 123.6(32)
C26 C25 H25 116.0(32)
C27 C26 C25 120.0(6)
C27 C26 H26 123.7(36)
C25 C26 H26 116.3(37)
C28 C27 C26 118.5(7)
C28 C27 H27 118.2(31)
C26 C27 H27 123.3(31)
C27 C28 C23 121.3(5)
C27 C28 C29 132.1(5)
C23 C28 C29 106.7(4)
C21 C29 C28 110.9(5)
C21 C29 H29 124.1(35)
C28 C29 H29 124.5(34)

loop_
_geom_bond_atom_site_label_1
_geom_bond_atom_site_label_2
_geom_bond_distance
P1 C21 1.819(5)
P1 P3 2.205(2)
P1 P2 2.211(2)
P2 C11 1.805(4)
P2 C2 1.879(4)
P3 C1 1.864(4)
P3 H3 1.30(3)
C1 C9 1.537(8)
C1 C2 1.568(6)
C1 H1 0.96(4)
C2 C3 1.497(6)
C2 H2 1.04(4)
C3 C8 1.377(6)
C3 C4 1.391(7)
C4 C5 1.365(7)
C4 H4 0.98(4)
C5 C6 1.371(9)
C5 H5 0.76(5)
C6 C7 1.388(8)
C6 H6 1.01(4)
C7 C8 1.377(7)
C7 H7 0.87(5)
C8 C9 1.490(8)
C9 H9A 1.03(5)
C9 H9B 0.73(6)
C11 C12 1.349(6)
C11 C19 1.514(7)
C12 C13 1.444(7)
C12 H12 0.87(5)
C13 C14 1.393(7)
C13 C18 1.411(7)
C14 C15 1.377(8)
C14 H14 0.92(5)
C15 C16 1.371(10)
C15 H15 0.99(5)
C16 C17 1.359(8)
C16 H16 0.94(4)
C17 C18 1.359(7)
C17 H17 1.03(7)
C18 C19 1.504(7)
C19 H19A 1.01(4)
C19 H19B 1.02(7)
C21 C29 1.350(7)
C21 C22 1.477(7)
C22 C23 1.496(6)
C22 H22A 1.16(8)
C22 H22B 0.84(5)
C23 C24 1.364(8)
C23 C28 1.378(7)
C24 C25 1.361(9)
C24 H24 0.79(7)
C25 C26 1.394(11)
C25 H25 0.97(4)
C26 C27 1.388(10)
C26 H26 0.99(5)
C27 C28 1.374(8)
C27 H27 0.94(6)
C28 C29 1.469(8)
C29 H29 0.89(6)
